data_7220431
loop_
_publ_author_name
'Sabbani, Supriya'
'Das, Samar K.'

_publ_section_title
;
 Reversible solid to solid transformation in a crystalline state
 gas--solid reaction under ambient conditions: Fe--N(pyridine) bond
 formation at the expense of Fe--OH2bond breaking and vice versa
;
_journal_issue 46
_journal_name_full CrystEngComm
_journal_page_first 8850
_journal_paper_doi 10.1039/C5CE00488H
_journal_volume 17
_journal_year 2015
_chemical_formula_moiety 'C27 H33 Cl Fe3 N3 O17'
_chemical_formula_sum 'C27 H33 Cl Fe3 N3 O17'
_chemical_formula_weight 874.56
_chemical_name_common 'compound 4 in the relevant manuscript'
_chemical_name_systematic 'skd175 '
_chemical_properties_physical
'if the relevant crystals are kept in the atomosphere for long time, the coordinated pyridine may be replacd by atmospheric water vapour.'
_space_group_IT_number 14
_symmetry_cell_setting monoclinic
_symmetry_space_group_name_Hall '-P 2yn'
_symmetry_space_group_name_H-M 'P 1 21/n 1'
_atom_sites_solution_hydrogens geom
_atom_sites_solution_primary direct
_atom_sites_solution_secondary difmap
_audit_creation_method SHELXL-97
_audit_update_record
;
2015-03-09 deposited with the CCDC.
2015-05-11 downloaded from the CCDC.
;
_cell_angle_alpha 90.00
_cell_angle_beta 90.23(3)
_cell_angle_gamma 90.00
_cell_formula_units_Z 4
_cell_length_a 7.9670(16)
_cell_length_b 27.574(6)
_cell_length_c 19.131(4)
_cell_measurement_temperature 298(2)
_cell_volume 4202.7(15)
_computing_structure_refinement 'SHELXL-97 (Sheldrick, 1997)'
_computing_structure_solution 'SHELXS-97 (Sheldrick, 1990)'
_diffrn_ambient_temperature 298(2)
_diffrn_measured_fraction_theta_full 0.978
_diffrn_measured_fraction_theta_max 0.978
_diffrn_radiation_monochromator graphite
_diffrn_radiation_source 'fine-focus sealed tube'
_diffrn_radiation_type MoK\a
_diffrn_radiation_wavelength 0.71073
_diffrn_reflns_av_R_equivalents 0.1751
_diffrn_reflns_av_sigmaI/netI 0.1538
_diffrn_reflns_limit_h_max 9
_diffrn_reflns_limit_h_min -9
_diffrn_reflns_limit_k_max 34
_diffrn_reflns_limit_k_min -34
_diffrn_reflns_limit_l_max 23
_diffrn_reflns_limit_l_min -23
_diffrn_reflns_number 41094
_diffrn_reflns_theta_full 26.36
_diffrn_reflns_theta_max 26.36
_diffrn_reflns_theta_min 1.30
_exptl_absorpt_coefficient_mu 1.151
_exptl_absorpt_correction_T_max 0.9554
_exptl_absorpt_correction_T_min 0.8196
_exptl_crystal_colour 'pale green'
_exptl_crystal_density_diffrn 1.382
_exptl_crystal_density_method 'not measured'
_exptl_crystal_description needle
_exptl_crystal_F_000 1788
_exptl_crystal_recrystallization_method
'Re-crystallisation from solvent: Mixture of dichloromethane, ethanol and then layering with  pyridine'
_exptl_crystal_size_max 0.18
_exptl_crystal_size_mid 0.08
_exptl_crystal_size_min 0.04
_platon_squeeze_details
;
;
_refine_diff_density_max 3.113
_refine_diff_density_min -1.668
_refine_diff_density_rms 0.296
_refine_ls_extinction_method none
_refine_ls_goodness_of_fit_ref 1.722
_refine_ls_hydrogen_treatment mixed
_refine_ls_matrix_type full
_refine_ls_number_parameters 411
_refine_ls_number_reflns 8362
_refine_ls_number_restraints 24
_refine_ls_restrained_S_all 1.721
_refine_ls_R_factor_all 0.2802
_refine_ls_R_factor_gt 0.2369
_refine_ls_shift/su_max 0.001
_refine_ls_shift/su_mean 0.000
_refine_ls_structure_factor_coef Fsqd
_refine_ls_weighting_details 'calc w=1/[\s^2^(Fo^2^)+(0.2000P)^2^+0.0000P] where P=(Fo^2^+2Fc^2^)/3'
_refine_ls_weighting_scheme calc
_refine_ls_wR_factor_gt 0.5238
_refine_ls_wR_factor_ref 0.5415
_reflns_number_gt 5157
_reflns_number_total 8362
_reflns_threshold_expression >2sigma(I)
_cod_data_source_file c5ce00488h2.cif
_cod_data_source_block skd175
_cod_depositor_comments 'Adding full bibliography for 7220431.cif.'
_cod_original_sg_symbol_H-M P2(1)/n
_cod_database_code 7220431

loop_
_symmetry_equiv_pos_as_xyz
'x, y, z'
'-x+1/2, y+1/2, -z+1/2'
'-x, -y, -z'
'x-1/2, -y-1/2, z-1/2'

loop_
_atom_site_label
_atom_site_type_symbol
_atom_site_fract_x
_atom_site_fract_y
_atom_site_fract_z
_atom_site_U_iso_or_equiv
_atom_site_adp_type
_atom_site_occupancy
_atom_site_symmetry_multiplicity
_atom_site_calc_flag
_atom_site_refinement_flags
C1 C -0.268(2) 0.1091(6) 0.1868(8) 0.031(4) Uani 1 1 d .
C2 C -0.419(3) 0.1088(9) 0.1327(14) 0.076(8) Uani 1 1 d .
H2A H -0.4303 0.0771 0.1125 0.114 Uiso 1 1 calc R
H2B H -0.3982 0.1321 0.0964 0.114 Uiso 1 1 calc R
H2C H -0.5214 0.1172 0.1564 0.114 Uiso 1 1 calc R
C3 C 0.136(2) 0.0432(7) 0.2035(11) 0.046(5) Uani 1 1 d .
C4 C 0.242(3) 0.0022(10) 0.1668(16) 0.087(9) Uani 1 1 d .
H4A H 0.1911 -0.0287 0.1757 0.131 Uiso 1 1 calc R
H4B H 0.3543 0.0024 0.1849 0.131 Uiso 1 1 calc R
H4C H 0.2442 0.0080 0.1173 0.131 Uiso 1 1 calc R
C5 C 0.134(3) 0.0553(8) 0.4336(12) 0.059(6) Uani 1 1 d .
C6 C 0.240(3) 0.0199(8) 0.4841(13) 0.067(6) Uani 1 1 d .
H6A H 0.3446 0.0120 0.4623 0.101 Uiso 1 1 calc R
H6B H 0.1771 -0.0093 0.4921 0.101 Uiso 1 1 calc R
H6C H 0.2606 0.0359 0.5278 0.101 Uiso 1 1 calc R
C7 C -0.267(2) 0.1215(7) 0.4344(9) 0.041(4) Uani 1 1 d .
C8 C -0.414(3) 0.1316(10) 0.4878(10) 0.065(7) Uani 1 1 d .
H8A H -0.4628 0.1627 0.4781 0.097 Uiso 1 1 calc R
H8B H -0.3699 0.1313 0.5346 0.097 Uiso 1 1 calc R
H8C H -0.4979 0.1068 0.4831 0.097 Uiso 1 1 calc R
C9 C -0.045(2) 0.2417(6) 0.2969(9) 0.030(3) Uiso 1 1 d .
C10 C -0.094(5) 0.2905(8) 0.2905(13) 0.093(10) Uani 1 1 d .
H10A H -0.1327 0.3022 0.3350 0.139 Uiso 1 1 calc R
H10B H -0.1833 0.2930 0.2568 0.139 Uiso 1 1 calc R
H10C H -0.0004 0.3097 0.2755 0.139 Uiso 1 1 calc R
C11 C 0.384(3) 0.1815(6) 0.3061(12) 0.051(5) Uani 1 1 d .
N1 N 0.1508(11) 0.1793(3) 0.1189(5) 0.063(4) Uani 1 1 d GU
C12 C 0.1249(15) 0.1527(4) 0.0581(5) 0.082(7) Uani 1 1 d GU
H12 H 0.0824 0.1213 0.0606 0.098 Uiso 1 1 calc R
C13 C 0.162(2) 0.1730(4) -0.0065(5) 0.095(7) Uani 1 1 d GU
H13 H 0.1449 0.1553 -0.0472 0.114 Uiso 1 1 calc R
C14 C 0.2257(17) 0.2199(4) -0.0102(6) 0.107(10) Uani 1 1 d GU
H14 H 0.2508 0.2335 -0.0534 0.128 Uiso 1 1 calc R
C15 C 0.2517(14) 0.2465(4) 0.0506(7) 0.074(6) Uani 1 1 d GU
H15 H 0.2941 0.2779 0.0481 0.088 Uiso 1 1 calc R
C16 C 0.2142(15) 0.2262(4) 0.1152(6) 0.070(5) Uani 1 1 d GU
H16 H 0.2316 0.2439 0.1559 0.084 Uiso 1 1 calc R
N2 N -0.2597(13) 0.0007(3) 0.3223(4) 0.051(4) Uani 1 1 d G
C17 C -0.1858(15) -0.0462(4) 0.3220(7) 0.105(11) Uani 1 1 d G
H17 H -0.0701 -0.0501 0.3189 0.126 Uiso 1 1 calc R
C18 C -0.2815(18) -0.0819(3) 0.3259(7) 0.098(10) Uani 1 1 d G
H18 H -0.2270 -0.1111 0.3346 0.117 Uiso 1 1 calc R
C19 C -0.4562(19) -0.0860(4) 0.3196(6) 0.136(17) Uani 1 1 d G
H19 H -0.5149 -0.1146 0.3112 0.163 Uiso 1 1 calc R
C20 C -0.5333(14) -0.0368(5) 0.3285(7) 0.105(11) Uani 1 1 d G
H20 H -0.6488 -0.0340 0.3342 0.126 Uiso 1 1 calc R
C21 C -0.4360(14) 0.0040(4) 0.3283(6) 0.075(7) Uani 1 1 d G
H21 H -0.4864 0.0342 0.3322 0.090 Uiso 1 1 calc R
C22 C 0.118(3) 0.1860(8) 0.5488(13) 0.061(6) Uani 1 1 d .
H22 H 0.0579 0.1573 0.5525 0.074 Uiso 1 1 calc R
C23 C 0.170(4) 0.2083(11) 0.6116(14) 0.094(10) Uani 1 1 d .
H23 H 0.1586 0.1941 0.6555 0.113 Uiso 1 1 calc R
C24 C 0.243(3) 0.2542(10) 0.6006(14) 0.079(8) Uani 1 1 d .
H24 H 0.2835 0.2714 0.6389 0.095 Uiso 1 1 calc R
C25 C 0.255(3) 0.2751(9) 0.5341(13) 0.069(7) Uani 1 1 d .
H25 H 0.2905 0.3069 0.5270 0.083 Uiso 1 1 calc R
C26 C 0.209(3) 0.2440(10) 0.4792(15) 0.079(8) Uani 1 1 d .
H26 H 0.2260 0.2551 0.4339 0.095 Uiso 1 1 calc R
C27 C 0.552(2) 0.1994(8) 0.3033(12) 0.056(6) Uani 1 1 d .
H27A H 0.5577 0.2260 0.2711 0.084 Uiso 1 1 calc R
H27B H 0.6256 0.1739 0.2880 0.084 Uiso 1 1 calc R
H27C H 0.5860 0.2101 0.3490 0.084 Uiso 1 1 calc R
Cl1 Cl 0.3647(13) 0.3455(4) 0.2692(11) 0.188(8) Uani 1 1 d .
Fe1 Fe 0.0765(3) 0.15054(8) 0.22089(13) 0.0329(7) Uani 1 1 d .
Fe2 Fe 0.0758(3) 0.15989(9) 0.39334(12) 0.0343(7) Uani 1 1 d .
Fe3 Fe -0.1114(4) 0.06703(9) 0.31582(14) 0.0395(7) Uani 1 1 d .
N3 N 0.147(2) 0.2021(6) 0.4866(9) 0.053(4) Uani 1 1 d .
O1 O 0.0134(13) 0.1251(4) 0.3102(5) 0.026(2) Uani 1 1 d .
O2 O -0.2735(17) 0.0840(6) 0.2411(8) 0.065(4) Uani 1 1 d .
O3 O -0.1388(15) 0.1340(5) 0.1730(7) 0.043(3) Uani 1 1 d .
O4 O 0.034(2) 0.0325(5) 0.2492(8) 0.064(4) Uani 1 1 d .
O5 O 0.1696(16) 0.0868(5) 0.1862(7) 0.050(3) Uani 1 1 d .
O6 O -0.2767(15) 0.0914(5) 0.3892(7) 0.055(4) Uani 1 1 d .
O7 O -0.1444(15) 0.1517(5) 0.4447(6) 0.042(3) Uani 1 1 d .
O8 O 0.1588(17) 0.1005(5) 0.4437(7) 0.054(4) Uani 1 1 d .
O9 O 0.0312(19) 0.0378(5) 0.3911(7) 0.057(4) Uani 1 1 d .
O10 O -0.0128(17) 0.2242(5) 0.3554(7) 0.051(3) Uani 1 1 d .
O11 O -0.0103(16) 0.2175(4) 0.2409(6) 0.044(3) Uani 1 1 d .
O12 O 0.3105(13) 0.1757(5) 0.3635(6) 0.042(3) Uani 1 1 d .
O13 O 0.3063(15) 0.1716(5) 0.2488(7) 0.048(3) Uani 1 1 d .
O14 O 0.322(7) 0.298(2) 0.261(3) 0.26(2) Uiso 1 1 d .
O15 O 0.366(9) 0.349(2) 0.170(4) 0.30(3) Uiso 1 1 d .
O16 O 0.256(9) 0.383(2) 0.265(3) 0.31(3) Uiso 1 1 d .
O17 O 0.513(6) 0.3328(15) 0.253(2) 0.209(16) Uiso 1 1 d .

loop_
_atom_site_aniso_label
_atom_site_aniso_U_11
_atom_site_aniso_U_22
_atom_site_aniso_U_33
_atom_site_aniso_U_23
_atom_site_aniso_U_13
_atom_site_aniso_U_12
C1 0.042(10) 0.033(9) 0.019(8) -0.008(7) 0.002(7) 0.001(7)
C2 0.045(12) 0.073(15) 0.11(2) 0.041(15) -0.058(13) -0.020(11)
C3 0.037(10) 0.034(11) 0.066(13) -0.013(9) 0.011(9) 0.010(8)
C4 0.053(14) 0.11(2) 0.10(2) -0.019(17) 0.015(14) 0.000(14)
C5 0.055(13) 0.053(14) 0.068(15) 0.050(12) -0.009(11) -0.008(10)
C6 0.080(16) 0.057(14) 0.064(15) 0.020(12) 0.016(12) 0.001(12)
C7 0.043(11) 0.048(11) 0.032(10) 0.016(9) 0.000(8) 0.000(9)
C8 0.065(14) 0.102(18) 0.027(10) -0.009(11) 0.025(10) -0.008(13)
C10 0.19(3) 0.042(13) 0.050(14) 0.024(11) -0.041(17) -0.020(16)
C11 0.066(13) 0.016(8) 0.072(15) 0.000(9) 0.000(12) 0.014(8)
N1 0.040(9) 0.066(9) 0.081(9) 0.012(8) 0.023(9) -0.013(8)
C12 0.10(2) 0.056(12) 0.092(12) -0.010(8) 0.032(15) 0.016(11)
C13 0.095(7) 0.095(7) 0.094(7) 0.001(2) 0.001(2) 0.000(2)
C14 0.15(3) 0.092(16) 0.077(10) 0.016(11) 0.044(19) 0.004(17)
C15 0.077(16) 0.046(11) 0.098(12) 0.030(8) 0.021(14) 0.007(10)
C16 0.070(5) 0.070(5) 0.070(5) 0.001(2) 0.001(2) -0.001(2)
N2 0.061(11) 0.045(10) 0.046(10) -0.005(8) -0.008(8) 0.007(8)
C17 0.12(3) 0.10(2) 0.09(2) -0.034(19) 0.020(19) -0.03(2)
C18 0.076(19) 0.064(17) 0.15(3) 0.019(18) -0.003(19) -0.022(15)
C19 0.13(3) 0.08(2) 0.19(4) -0.05(2) 0.08(3) -0.07(2)
C20 0.10(2) 0.12(3) 0.10(2) 0.02(2) -0.006(18) -0.08(2)
C21 0.12(2) 0.059(15) 0.047(13) -0.001(11) 0.018(14) -0.001(15)
C22 0.066(15) 0.046(12) 0.072(16) -0.006(11) -0.028(12) -0.016(10)
C23 0.14(3) 0.08(2) 0.060(16) -0.034(15) 0.009(17) 0.001(19)
C24 0.081(17) 0.089(19) 0.067(16) -0.034(14) -0.011(13) -0.051(15)
C25 0.077(17) 0.060(15) 0.070(16) -0.018(13) -0.023(13) -0.015(12)
C26 0.061(15) 0.09(2) 0.082(18) -0.035(15) 0.018(13) -0.025(14)
C27 0.028(10) 0.066(14) 0.073(14) -0.020(11) -0.019(9) 0.008(9)
Cl1 0.067(5) 0.098(7) 0.40(2) -0.051(10) 0.026(9) 0.007(5)
Fe1 0.0328(13) 0.0336(13) 0.0325(13) 0.0068(10) 0.0042(10) -0.0038(10)
Fe2 0.0373(14) 0.0350(14) 0.0305(13) -0.0052(11) 0.0037(10) -0.0070(10)
Fe3 0.0542(17) 0.0275(13) 0.0369(15) 0.0002(11) 0.0028(12) -0.0077(11)
N3 0.078(12) 0.043(10) 0.038(9) 0.001(8) -0.004(8) 0.000(9)
O1 0.030(6) 0.034(6) 0.015(5) -0.006(4) 0.001(4) -0.009(5)
O2 0.040(8) 0.093(12) 0.062(10) 0.025(9) -0.014(7) -0.023(8)
O3 0.032(6) 0.044(7) 0.054(8) -0.003(6) -0.002(6) -0.015(5)
O4 0.076(10) 0.034(7) 0.082(11) -0.013(7) 0.015(9) 0.001(7)
O5 0.041(7) 0.047(8) 0.060(9) -0.014(7) 0.008(6) 0.009(6)
O6 0.036(7) 0.071(9) 0.059(9) -0.024(7) 0.035(6) -0.035(7)
O7 0.037(7) 0.067(9) 0.022(6) -0.009(6) 0.004(5) -0.009(6)
O8 0.055(8) 0.065(10) 0.042(8) 0.020(7) -0.005(6) 0.010(7)
O9 0.063(9) 0.060(9) 0.048(8) 0.018(7) -0.021(7) -0.028(7)
O10 0.061(9) 0.037(7) 0.056(9) -0.010(6) 0.003(7) 0.004(6)
O11 0.053(8) 0.034(7) 0.046(7) 0.025(6) -0.002(6) 0.002(6)
O12 0.017(6) 0.068(9) 0.042(7) -0.004(6) 0.010(5) -0.009(5)
O13 0.025(6) 0.074(9) 0.046(8) -0.003(7) -0.009(6) -0.006(6)

loop_
_atom_type_symbol
_atom_type_description
_atom_type_scat_dispersion_real
_atom_type_scat_dispersion_imag
_atom_type_scat_source
C C 0.0033 0.0016 'International Tables Vol C Tables 4.2.6.8 and 6.1.1.4'
H H 0.0000 0.0000 'International Tables Vol C Tables 4.2.6.8 and 6.1.1.4'
N N 0.0061 0.0033 'International Tables Vol C Tables 4.2.6.8 and 6.1.1.4'
O O 0.0106 0.0060 'International Tables Vol C Tables 4.2.6.8 and 6.1.1.4'
Cl Cl 0.1484 0.1585 'International Tables Vol C Tables 4.2.6.8 and 6.1.1.4'
Fe Fe 0.3463 0.8444 'International Tables Vol C Tables 4.2.6.8 and 6.1.1.4'

loop_
_geom_angle_atom_site_label_1
_geom_angle_atom_site_label_2
_geom_angle_atom_site_label_3
_geom_angle
O2 C1 O3 120.4(16)
O2 C1 C2 120.7(16)
O3 C1 C2 118.8(15)
O4 C3 O5 123.4(16)
O4 C3 C4 119.8(19)
O5 C3 C4 116.7(18)
O9 C5 O8 125.2(18)
O9 C5 C6 120(2)
O8 C5 C6 115(2)
O6 C7 O7 127.0(16)
O6 C7 C8 122.7(18)
O7 C7 C8 110.3(17)
O10 C9 O11 120.3(15)
O10 C9 C10 120.3(17)
O11 C9 C10 118.7(17)
O12 C11 O13 119.8(19)
O12 C11 C27 121(2)
O13 C11 C27 119(2)
C12 N1 C16 120.0
C12 N1 Fe1 121.0(2)
C16 N1 Fe1 118.8(2)
N1 C12 C13 120.0
C12 C13 C14 120.0
C15 C14 C13 120.0
C16 C15 C14 120.0
C15 C16 N1 120.0
C21 N2 C17 118.0
C21 N2 Fe3 119.4(4)
C17 N2 Fe3 122.6(4)
C18 C17 N2 117.7
C17 C18 C19 131.6
C18 C19 C20 109.0
C21 C20 C19 120.8
C20 C21 N2 120.9
N3 C22 C23 126(2)
C24 C23 C22 112(3)
C25 C24 C23 123(2)
C24 C25 C26 114(2)
N3 C26 C25 125(3)
O17 Cl1 O16 142(4)
O17 Cl1 O14 86(3)
O16 Cl1 O14 125(4)
O17 Cl1 O15 76(3)
O16 Cl1 O15 85(3)
O14 Cl1 O15 86(3)
O1 Fe1 O13 96.4(5)
O1 Fe1 O3 95.6(5)
O13 Fe1 O3 168.0(5)
O1 Fe1 O11 94.3(5)
O13 Fe1 O11 89.9(6)
O3 Fe1 O11 90.1(5)
O1 Fe1 O5 94.2(5)
O13 Fe1 O5 90.2(6)
O3 Fe1 O5 88.1(5)
O11 Fe1 O5 171.5(5)
O1 Fe1 N1 179.5(4)
O13 Fe1 N1 83.2(5)
O3 Fe1 N1 84.7(4)
O11 Fe1 N1 86.1(4)
O5 Fe1 N1 85.5(5)
O1 Fe2 O12 96.4(5)
O1 Fe2 O8 94.2(5)
O12 Fe2 O8 90.5(6)
O1 Fe2 O7 97.1(5)
O12 Fe2 O7 166.4(5)
O8 Fe2 O7 87.8(6)
O1 Fe2 O10 92.9(5)
O12 Fe2 O10 91.8(6)
O8 Fe2 O10 172.2(6)
O7 Fe2 O10 88.3(6)
O1 Fe2 N3 178.0(6)
O12 Fe2 N3 83.0(6)
O8 Fe2 N3 87.6(6)
O7 Fe2 N3 83.5(6)
O10 Fe2 N3 85.2(6)
O1 Fe3 O4 93.5(5)
O1 Fe3 O2 95.8(5)
O4 Fe3 O2 91.8(7)
O1 Fe3 O9 94.9(5)
O4 Fe3 O9 86.4(7)
O2 Fe3 O9 169.3(6)
O1 Fe3 O6 95.8(5)
O4 Fe3 O6 170.3(6)
O2 Fe3 O6 89.9(7)
O9 Fe3 O6 90.2(7)
O1 Fe3 N2 179.0(5)
O4 Fe3 N2 87.2(5)
O2 Fe3 N2 83.5(5)
O9 Fe3 N2 85.9(5)
O6 Fe3 N2 83.5(4)
C26 N3 C22 119(2)
C26 N3 Fe2 119.4(16)
C22 N3 Fe2 121.3(14)
Fe3 O1 Fe1 120.1(5)
Fe3 O1 Fe2 120.7(5)
Fe1 O1 Fe2 119.2(5)
C1 O2 Fe3 134.9(12)
C1 O3 Fe1 136.6(12)
C3 O4 Fe3 137.2(13)
C3 O5 Fe1 131.1(12)
C7 O6 Fe3 133.0(12)
C7 O7 Fe2 130.4(11)
C5 O8 Fe2 132.2(13)
C5 O9 Fe3 133.0(13)
C9 O10 Fe2 136.5(12)
C9 O11 Fe1 134.9(10)
C11 O12 Fe2 135.5(13)
C11 O13 Fe1 136.7(13)

loop_
_geom_bond_atom_site_label_1
_geom_bond_atom_site_label_2
_geom_bond_distance
C1 O2 1.25(2)
C1 O3 1.27(2)
C1 C2 1.59(2)
C3 O4 1.23(2)
C3 O5 1.27(2)
C3 C4 1.58(3)
C5 O9 1.25(3)
C5 O8 1.28(3)
C5 C6 1.61(3)
C7 O6 1.20(2)
C7 O7 1.30(2)
C7 C8 1.58(3)
C9 O10 1.24(2)
C9 O11 1.29(2)
C9 C10 1.41(3)
C11 O12 1.26(2)
C11 O13 1.28(2)
C11 C27 1.43(3)
N1 C12 1.3900
N1 C16 1.3900
N1 Fe1 2.189(9)
C12 C13 1.3900
C13 C14 1.3900
C14 C15 1.3900
C15 C16 1.3900
N2 C21 1.4127
N2 C17 1.4201
N2 Fe3 2.181(9)
C17 C18 1.2497
C18 C19 1.4011
C19 C20 1.4988
C20 C21 1.3655
C22 N3 1.29(3)
C22 C23 1.41(3)
C23 C24 1.41(4)
C24 C25 1.40(4)
C25 C26 1.40(3)
C26 N3 1.27(3)
Cl1 O17 1.27(5)
Cl1 O16 1.36(7)
Cl1 O14 1.37(5)
Cl1 O15 1.90(7)
Fe1 O1 1.916(10)
Fe1 O13 1.992(12)
Fe1 O3 1.995(12)
Fe1 O11 2.009(12)
Fe1 O5 2.020(13)
Fe2 O1 1.921(10)
Fe2 O12 2.005(11)
Fe2 O8 2.009(13)
Fe2 O7 2.028(12)
Fe2 O10 2.042(13)
Fe2 N3 2.203(17)
Fe3 O1 1.888(10)
Fe3 O4 1.973(15)
Fe3 O2 1.979(14)
Fe3 O9 2.000(14)
Fe3 O6 2.042(12)

loop_
_platon_squeeze_void_nr
_platon_squeeze_void_average_x
_platon_squeeze_void_average_y
_platon_squeeze_void_average_z
_platon_squeeze_void_volume
_platon_squeeze_void_count_electrons
1 -0.035 0.000 0.000 357.7 110.1
2 -0.004 0.500 0.500 357.7 112.3
